data_4113180
loop_
_publ_author_name
'Gereon Altenhoff'
'Richard Goddard'
'Christian W. Lehmann'
'Frank Glorius'

_publ_section_title
;
 Sterically Demanding, Bioxazoline-Derived N-Heterocyclic Carbene Ligands
 with Restricted Flexibility for Catalysis
;
_journal_name_full 'Journal of the American Chemical Society'
_journal_page_first 15195
_journal_page_last 15201
_journal_paper_doi 10.1021/ja045349r
_journal_volume 126
_journal_year 2004
_chemical_compound_source dichloromethane/hexane
_chemical_formula_moiety 'C58 H96 Cl4 N4 O4 Pd2, 1.3333(C6 H14)'
_chemical_formula_sum 'C66 H114.75 Cl4 N4 O4 Pd2'
_chemical_formula_weight 1382.97
_chemical_name_common '((Ibiox12)PdCl2)2 hexane sovate'
_chemical_name_systematic
; 
 Bis[dispiro(cyclododecane-1,3'-(1,3)oxazolo(3',2':3,4)imidazolo(5,1-b)(1,3)
 oxazole-7',1"-cyclododecane-5'-ylidine)-dichloro-palladium] hexane solvate
;
_space_group_IT_number 15
_symmetry_cell_setting monoclinic
_symmetry_Int_Tables_number 15
_symmetry_space_group_name_Hall '-C 2yc'
_symmetry_space_group_name_H-M 'C 1 2/c 1'
_atom_sites_solution_hydrogens none
_atom_sites_solution_primary direct
_atom_sites_solution_secondary difmap
_cell_angle_alpha 90.00
_cell_angle_beta 94.711(2)
_cell_angle_gamma 90.00
_cell_formula_units_Z 4
_cell_length_a 31.1890(17)
_cell_length_b 8.7086(4)
_cell_length_c 23.9041(11)
_cell_measurement_reflns_used 138432
_cell_measurement_temperature 100
_cell_measurement_theta_max 31.51
_cell_measurement_theta_min 2.91
_cell_volume 6470.7(5)
_computing_cell_refinement 'Denzo / Scalepack (Otwinowski 1997)'
_computing_data_collection 'Collect software (Nonius, 1998)'
_computing_data_reduction 'Denzo / Scalepack (Otwinowski 1997)'
_computing_molecular_graphics 'DIAMOND (Crystal Impact GbR, 1999)'
_computing_structure_refinement 'SHELXL-97 (Sheldrick, 1997)'
_computing_structure_solution 'SHELXS-97 (Sheldrick, 1990)'
_diffrn_ambient_temperature 100
_diffrn_measured_fraction_theta_full 0.993
_diffrn_measured_fraction_theta_max 0.993
_diffrn_measurement_device_type 'Nonius KappaCCD'
_diffrn_measurement_method 'CCD \w-scan'
_diffrn_radiation_monochromator graphite
_diffrn_radiation_source '0.3 mm focus rotating anode'
_diffrn_radiation_type MoK\a
_diffrn_radiation_wavelength 0.71073
_diffrn_reflns_av_R_equivalents 0.0533
_diffrn_reflns_av_sigmaI/netI 0.0734
_diffrn_reflns_limit_h_max 41
_diffrn_reflns_limit_h_min -45
_diffrn_reflns_limit_k_max 12
_diffrn_reflns_limit_k_min -10
_diffrn_reflns_limit_l_max 34
_diffrn_reflns_limit_l_min -35
_diffrn_reflns_number 30015
_diffrn_reflns_theta_full 31.50
_diffrn_reflns_theta_max 31.50
_diffrn_reflns_theta_min 2.94
_diffrn_standards_decay_% 0.0
_diffrn_standards_number 0
_exptl_absorpt_coefficient_mu 0.771
_exptl_absorpt_correction_T_max 1.0
_exptl_absorpt_correction_T_min 0.8423
_exptl_absorpt_correction_type multi-scan
_exptl_absorpt_process_details 'Scalepack, Otwinowski (1997)'
_exptl_crystal_colour yellow
_exptl_crystal_density_diffrn 1.420
_exptl_crystal_density_meas ?
_exptl_crystal_density_method none
_exptl_crystal_description prism
_exptl_crystal_F_000 2923
_exptl_crystal_size_max 0.08
_exptl_crystal_size_mid 0.08
_exptl_crystal_size_min 0.06
_refine_diff_density_max 3.343
_refine_diff_density_min -0.961
_refine_diff_density_rms 0.154
_refine_ls_extinction_method none
_refine_ls_goodness_of_fit_ref 1.044
_refine_ls_hydrogen_treatment none
_refine_ls_matrix_type full
_refine_ls_number_parameters 340
_refine_ls_number_reflns 10693
_refine_ls_number_restraints 0
_refine_ls_restrained_S_all 1.044
_refine_ls_R_factor_all 0.1362
_refine_ls_R_factor_gt 0.0820
_refine_ls_shift/su_max 0.002
_refine_ls_shift/su_mean 0.000
_refine_ls_structure_factor_coef Fsqd
_refine_ls_weighting_details 'calc w=1/[\s^2^(Fo^2^)+(0.1043P)^2^+34.3063P] where P=(Fo^2^+2Fc^2^)/3'
_refine_ls_weighting_scheme calc
_refine_ls_wR_factor_gt 0.1910
_refine_ls_wR_factor_ref 0.2211
_reflns_number_gt 6676
_reflns_number_total 10693
_reflns_threshold_expression I>2\s(I)
_cod_data_source_file ja045349rsi20040802_024209.cif
_cod_data_source_block ((Ibiox12)PdCl2)2
_cod_depositor_comments
;
The following automatic conversions were performed:

'_exptl_crystal_density_meas' value 'none' was changed to '?' - the
value is perceived as not measured.

Automatic conversion script
Id: cif_fix_values 3008 2015-01-20 13:52:24Z robertas 
;
_cod_database_code 4113180

loop_
_symmetry_equiv_pos_as_xyz
'x, y, z'
'-x, y, -z+1/2'
'x+1/2, y+1/2, z'
'-x+1/2, y+1/2, -z+1/2'
'-x, -y, -z'
'x, -y, z-1/2'
'-x+1/2, -y+1/2, -z'
'x+1/2, -y+1/2, z-1/2'

loop_
_atom_site_label
_atom_site_type_symbol
_atom_site_fract_x
_atom_site_fract_y
_atom_site_fract_z
_atom_site_U_iso_or_equiv
_atom_site_adp_type
_atom_site_occupancy
_atom_site_symmetry_multiplicity
_atom_site_calc_flag
_atom_site_refinement_flags
C1 C 0.99933(16) 0.2138(6) 0.6188(2) 0.0356(10) Uiso 1 1 d .
C2 C 1.06129(17) 0.0860(6) 0.6871(2) 0.0362(11) Uiso 1 1 d .
C3A C 1.0765(4) 0.1521(13) 0.7466(4) 0.029(2) Uiso 0.50 1 d P
C3B C 1.0646(4) 0.1745(15) 0.7449(5) 0.037(3) Uiso 0.50 1 d P
C4 C 1.03397(18) 0.3372(7) 0.6930(2) 0.0418(12) Uiso 1 1 d .
C5 C 1.00649(19) 0.4355(7) 0.6678(3) 0.0459(13) Uiso 1 1 d .
C6A C 0.9782(4) 0.6172(15) 0.6155(5) 0.042(3) Uiso 0.50 1 d P
C6B C 0.9597(6) 0.617(2) 0.6213(8) 0.073(5) Uiso 0.50 1 d P
C7A C 0.9569(4) 0.4653(12) 0.5959(4) 0.026(2) Uiso 0.50 1 d P
C7B C 0.9426(5) 0.4581(15) 0.5968(5) 0.042(3) Uiso 0.50 1 d P
C8 C 1.04078(17) -0.0724(6) 0.6918(2) 0.0390(11) Uiso 1 1 d .
C9 C 1.06637(19) -0.1842(7) 0.7331(3) 0.0487(13) Uiso 1 1 d .
C10A C 1.1033(6) -0.262(2) 0.7169(8) 0.060(4) Uiso 0.50 1 d P
C10B C 1.1008(5) -0.2832(19) 0.6998(7) 0.054(4) Uiso 0.50 1 d P
C11A C 1.1438(7) -0.191(3) 0.7512(9) 0.095(6) Uiso 0.50 1 d P
C11B C 1.1372(4) -0.3412(15) 0.7440(5) 0.052(3) Uiso 0.50 1 d P
C12A C 1.1772(8) -0.227(3) 0.7455(10) 0.103(6) Uiso 0.50 1 d P
C12B C 1.1724(8) -0.399(3) 0.7246(11) 0.119(8) Uiso 0.50 1 d P
C13A C 1.1939(9) -0.249(4) 0.6984(13) 0.127(10) Uiso 0.50 1 d P
C13B C 1.2025(9) -0.168(4) 0.7020(12) 0.105(7) Uiso 0.50 1 d P
C14A C 1.2197(7) -0.108(3) 0.7219(9) 0.088(5) Uiso 0.50 1 d P
C14B C 1.2251(10) -0.013(4) 0.7034(14) 0.120(9) Uiso 0.50 1 d P
C15A C 1.2114(11) 0.040(4) 0.6876(14) 0.077(7) Uiso 0.33 1 d P
C15B C 1.1827(14) 0.077(5) 0.6560(19) 0.101(11) Uiso 0.33 1 d P
C15C C 1.1999(7) 0.101(3) 0.7094(10) 0.063(5) Uiso 0.33 1 d P
C16A C 1.1811(8) 0.173(3) 0.6498(11) 0.065(6) Uiso 0.33 1 d P
C16B C 1.1641(7) 0.185(3) 0.6115(10) 0.066(5) Uiso 0.33 1 d P
C16C C 1.1882(15) 0.052(5) 0.632(2) 0.125(16) Uiso 0.33 1 d P
C17A C 1.1331(14) 0.232(5) 0.6667(19) 0.086(12) Uiso 0.25 1 d P
C17B C 1.1262(5) 0.2112(17) 0.6459(6) 0.050(3) Uiso 0.50 1 d P
C17C C 1.1431(7) 0.101(3) 0.6888(9) 0.038(4) Uiso 0.25 1 d P
C18A C 1.0991(5) 0.110(2) 0.6535(7) 0.057(4) Uiso 0.50 1 d P
C18B C 1.1017(4) 0.0598(16) 0.6520(5) 0.035(2) Uiso 0.50 1 d P
C19A C 0.9142(4) 0.4417(14) 0.6240(5) 0.035(2) Uiso 0.50 1 d P
C19B C 0.9028(4) 0.3980(17) 0.6230(5) 0.046(3) Uiso 0.50 1 d P
C20A C 0.8804(5) 0.5613(18) 0.6022(7) 0.060(3) Uiso 0.50 1 d P
C20B C 0.8647(7) 0.503(3) 0.6144(9) 0.086(5) Uiso 0.50 1 d P
C21A C 0.8329(9) 0.513(3) 0.6026(12) 0.075(6) Uiso 0.33 1 d P
C21B C 0.8195(10) 0.378(4) 0.6296(14) 0.092(8) Uiso 0.33 1 d P
C21C C 0.8312(10) 0.474(4) 0.6379(14) 0.083(7) Uiso 0.33 1 d P
C22A C 0.8015(9) 0.638(4) 0.5707(13) 0.133(9) Uiso 0.50 1 d P
C22B C 0.8026(11) 0.290(5) 0.5838(17) 0.180(13) Uiso 0.50 1 d P
C23A C 0.8087(9) 0.681(4) 0.5072(14) 0.128(10) Uiso 0.50 1 d P
C23B C 0.7928(10) 0.407(4) 0.5236(14) 0.147(10) Uiso 0.50 1 d P
C24A C 0.7955(12) 0.556(4) 0.4665(16) 0.163(12) Uiso 0.50 1 d P
C24B C 0.8000(16) 0.288(6) 0.473(2) 0.221(17) Uiso 0.50 1 d P
C25A C 0.8295(11) 0.431(4) 0.4592(14) 0.141(10) Uiso 0.50 1 d P
C25B C 0.8436(7) 0.292(3) 0.4601(9) 0.101(6) Uiso 0.50 1 d P
C26A C 0.8743(8) 0.492(3) 0.4356(11) 0.106(7) Uiso 0.50 1 d P
C26B C 0.8665(9) 0.409(3) 0.4448(11) 0.103(7) Uiso 0.50 1 d P
C27A C 0.8992(7) 0.352(2) 0.4429(7) 0.071(5) Uiso 0.50 1 d P
C27B C 0.9159(5) 0.3836(19) 0.4393(6) 0.057(4) Uiso 0.50 1 d P
C28A C 0.9172(4) 0.3233(14) 0.5024(5) 0.040(2) Uiso 0.50 1 d P
C28B C 0.9354(4) 0.3438(14) 0.5009(5) 0.039(2) Uiso 0.50 1 d P
C29A C 0.9393(6) 0.476(2) 0.5339(7) 0.059(4) Uiso 0.50 1 d P
C29B C 0.9544(5) 0.4575(17) 0.5312(6) 0.050(3) Uiso 0.50 1 d P
C30A C 0.8161(7) 1.130(3) 0.6527(9) 0.092(6) Uiso 0.50 1 d P
C30B C 0.8091(7) 1.052(3) 0.6381(9) 0.082(5) Uiso 0.50 1 d P
C31A C 0.782(2) 0.935(8) 0.623(3) 0.14(2) Uiso 0.25 1 d P
C31B C 0.8066(14) 0.869(5) 0.6057(18) 0.090(11) Uiso 0.25 1 d P
C32A C 0.8195(15) 1.030(6) 0.572(2) 0.102(13) Uiso 0.25 1 d P
C32B C 0.7800(8) 0.833(3) 0.5982(10) 0.100(6) Uiso 0.50 1 d P
C33A C 0.8206(15) 0.892(6) 0.557(2) 0.100(12) Uiso 0.25 1 d P
C33B C 0.798(2) 0.732(9) 0.595(3) 0.071(16) Uiso 0.13 1 d P
C33C C 0.820(2) 1.074(9) 0.529(3) 0.081(19) Uiso 0.13 1 d P
C34A C 0.7884(10) 0.853(4) 0.5539(14) 0.058(7) Uiso 0.25 1 d P
C34B C 0.7937(12) 0.809(5) 0.5356(17) 0.075(10) Uiso 0.25 1 d P
C35A C 0.8237(8) 0.826(3) 0.5002(10) 0.097(7) Uiso 0.50 1 d P
C35B C 0.8144(14) 0.759(6) 0.4952(18) 0.076(10) Uiso 0.25 1 d P
Cl1 Cl 0.92646(4) -0.00628(16) 0.61517(5) 0.0401(3) Uani 1 1 d .
Cl2 Cl 1.03928(5) 0.12287(14) 0.51042(4) 0.0391(3) Uani 1 1 d .
N1 N 1.02924(15) 0.2000(5) 0.66339(16) 0.0386(10) Uani 1 1 d .
N2 N 0.98538(16) 0.3611(5) 0.62176(17) 0.0429(11) Uani 1 1 d .
O1 O 1.06418(15) 0.3273(5) 0.73724(16) 0.0550(11) Uani 1 1 d .
O2 O 0.9932(2) 0.5815(5) 0.6729(2) 0.0708(15) Uani 1 1 d .
Pd Pd 0.982142(13) 0.05791(4) 0.563253(13) 0.03155(13) Uani 1 1 d .

loop_
_atom_site_aniso_label
_atom_site_aniso_U_11
_atom_site_aniso_U_22
_atom_site_aniso_U_33
_atom_site_aniso_U_23
_atom_site_aniso_U_13
_atom_site_aniso_U_12
Cl1 0.0510(7) 0.0439(7) 0.0266(5) 0.0001(5) 0.0103(5) -0.0007(6)
Cl2 0.0637(8) 0.0351(6) 0.0191(4) -0.0039(4) 0.0069(5) -0.0132(6)
N1 0.059(3) 0.036(2) 0.0216(17) -0.0076(15) 0.0084(17) -0.010(2)
N2 0.070(3) 0.031(2) 0.0287(19) -0.0048(16) 0.008(2) -0.003(2)
O1 0.074(3) 0.059(3) 0.0321(19) -0.0150(18) 0.0013(18) -0.020(2)
O2 0.124(4) 0.030(2) 0.057(3) -0.0113(19) 0.002(3) 0.002(3)
Pd 0.0533(2) 0.02690(18) 0.01473(14 -0.00093(12) 0.00419(13 -0.00299(17)

loop_
_atom_type_symbol
_atom_type_description
_atom_type_scat_dispersion_real
_atom_type_scat_dispersion_imag
_atom_type_scat_source
C C 0.0033 0.0016 'International Tables Vol C Tables 4.2.6.8 and 6.1.1.4'
H H 0.0000 0.0000 'International Tables Vol C Tables 4.2.6.8 and 6.1.1.4'
Cl Cl 0.1484 0.1585 'International Tables Vol C Tables 4.2.6.8 and 6.1.1.4'
N N 0.0061 0.0033 'International Tables Vol C Tables 4.2.6.8 and 6.1.1.4'
O O 0.0106 0.0060 'International Tables Vol C Tables 4.2.6.8 and 6.1.1.4'
Pd Pd -0.9988 1.0072 'International Tables Vol C Tables 4.2.6.8 and 6.1.1.4'

loop_
_geom_angle_atom_site_label_1
_geom_angle_atom_site_label_2
_geom_angle_atom_site_label_3
_geom_angle
_geom_angle_site_symmetry_3
_geom_angle_publ_flag
N2 C1 N1 104.2(4) . y
N2 C1 Pd 128.6(4) . y
N1 C1 Pd 127.3(4) . y
N1 C2 C18A 103.7(8) . y
N1 C2 C8 111.0(4) . y
C18A C2 C8 121.3(8) . y
N1 C2 C3A 104.1(6) . y
C18A C2 C3A 104.0(8) . y
C8 C2 C3A 111.1(5) . y
N1 C2 C3B 90.0(6) . y
C18A C2 C3B 113.8(9) . y
C8 C2 C3B 111.9(6) . y
C3A C2 C3B 15.3(6) . y
N1 C2 C18B 115.7(6) . y
C18A C2 C18B 16.4(8) . y
C8 C2 C18B 105.3(6) . y
C3A C2 C18B 109.7(7) . y
C3B C2 C18B 122.3(7) . y
C2 C3A O1 99.9(7) . y
O1 C3B C2 111.5(8) . y
C5 C4 O1 141.0(6) . y
C5 C4 N1 106.7(5) . y
O1 C4 N1 112.3(5) . y
C4 C5 O2 139.9(6) . y
C4 C5 N2 107.7(5) . y
O2 C5 N2 112.3(5) . y
C6B C6A O2 91(2) . y
C6B C6A C7A 71(2) . y
O2 C6A C7A 101.7(9) . y
C6B C6A C7B 58(2) . y
O2 C6A C7B 102.4(9) . y
C7A C6A C7B 12.5(6) . y
C6A C6B C7A 86(3) . y
C6A C6B O2 66(2) . y
C7A C6B O2 99.2(12) . y
C6A C6B C7B 103(3) . y
C7A C6B C7B 16.5(6) . y
O2 C6B C7B 107.5(13) . y
N2 C7A C6B 113.4(10) . y
N2 C7A C6A 100.6(8) . y
C6B C7A C6A 23.1(7) . y
N2 C7A C29A 129.4(10) . y
C6B C7A C29A 110.7(12) . y
C6A C7A C29A 110.8(10) . y
N2 C7A C29B 113.4(10) . y
C6B C7A C29B 117.1(11) . y
C6A C7A C29B 109.2(9) . y
C29A C7A C29B 18.8(8) . y
N2 C7A C19A 105.2(8) . y
C6B C7A C19A 87.9(11) . y
C6A C7A C19A 110.3(9) . y
C29A C7A C19A 100.0(10) . y
C29B C7A C19A 116.9(10) . y
N2 C7A C19B 101.4(7) . y
C6B C7A C19B 99.1(11) . y
C6A C7A C19B 121.5(9) . y
C29A C7A C19B 95.0(9) . y
C29B C7A C19B 110.2(9) . y
C19A C7A C19B 11.2(6) . y
C19A C7B C29A 126.0(14) . y
C19A C7B C19B 15.5(8) . y
C29A C7B C19B 117.0(12) . y
C19A C7B C6B 98.6(13) . y
C29A C7B C6B 106.0(12) . y
C19B C7B C6B 114.1(12) . y
C19A C7B C29B 141.8(14) . y
C29A C7B C29B 17.8(8) . y
C19B C7B C29B 130.2(11) . y
C6B C7B C29B 105.2(12) . y
C19A C7B N2 111.6(11) . y
C29A C7B N2 113.5(11) . y
C19B C7B N2 109.7(9) . y
C6B C7B N2 94.3(10) . y
C29B C7B N2 96.1(9) . y
C19A C7B C6A 116.1(12) . y
C29A C7B C6A 99.2(11) . y
C19B C7B C6A 131.6(11) . y
C6B C7B C6A 19.1(7) . y
C29B C7B C6A 93.3(10) . y
N2 C7B C6A 80.8(7) . y
C2 C8 C9 114.5(5) . y
C10A C9 C8 120.7(9) . y
C10A C9 C10B 14.8(9) . y
C8 C9 C10B 110.1(7) . y
C11B C10A C9 136.0(15) . y
C11B C10A C11A 53.2(11) . y
C9 C10A C11A 107.6(14) . y
C11B C10B C9 108.0(11) . y
C11B C10B C11A 43.6(9) . y
C9 C10B C11A 85.4(10) . y
C12A C11A C11B 81(2) . y
C12A C11A C10A 123(2) . y
C11B C11A C10A 55.7(12) . y
C12A C11A C10B 115(2) . y
C11B C11A C10B 54.1(11) . y
C10A C11A C10B 9.5(9) . y
C12B C11B C11A 107.2(18) . y
C12B C11B C10A 130.5(17) . y
C11A C11B C10A 71.0(14) . y
C12B C11B C10B 117.4(16) . y
C11A C11B C10B 82.3(13) . y
C10A C11B C10B 15.8(10) . y
C12B C11B C12A 65.0(15) . y
C11A C11B C12A 43.2(12) . y
C10A C11B C12A 105.4(14) . y
C10B C11B C12A 109.5(13) . y
C11A C12A C13A 127(3) . y
C11A C12A C13B 124(3) . y
C13A C12A C13B 31.4(17) . y
C11A C12A C12B 104(2) . y
C13A C12A C12B 68(2) . y
C13B C12A C12B 99(2) . y
C11A C12A C11B 55.8(16) . y
C13A C12A C11B 105(2) . y
C13B C12A C11B 133(2) . y
C12B C12A C11B 49.2(12) . y
C11A C12A C14A 127(2) . y
C13A C12A C14A 57.0(19) . y
C13B C12A C14A 28.0(13) . y
C12B C12A C14A 120(2) . y
C11B C12A C14A 160.5(19) . y
C11B C12B C12A 65.8(16) . y
C11B C12B C13A 102(2) . y
C12A C12B C13A 47.5(15) . y
C13B C13A C12A 86(4) . y
C13B C13A C14A 18(3) . y
C12A C13A C14A 78(2) . y
C13B C13A C12B 150(5) . y
C12A C13A C12B 65(2) . y
C14A C13A C12B 136(2) . y
C13A C13B C14A 145(6) . y
C13A C13B C12A 63(4) . y
C14A C13B C12A 100(3) . y
C13A C13B C14B 171(5) . y
C14A C13B C14B 36(2) . y
C12A C13B C14B 125(3) . y
C13A C13B C15A 160(5) . y
C14A C13B C15A 55(3) . y
C12A C13B C15A 125(2) . y
C14B C13B C15A 21.5(14) . y
C13B C14A C14B 113(4) . y
C13B C14A C15A 98(3) . y
C14B C14A C15A 20(2) . y
C13B C14A C13A 16(3) . y
C14B C14A C13A 129(3) . y
C15A C14A C13A 114(2) . y
C13B C14A C12A 52(3) . y
C14B C14A C12A 143(3) . y
C15A C14A C12A 123(2) . y
C13A C14A C12A 44.6(14) . y
C13B C14A C15C 108(3) . y
C14B C14A C15C 36(2) . y
C15A C14A C15C 24.9(12) . y
C13A C14A C15C 122.6(19) . y
C12A C14A C15C 110.7(15) . y
C15A C14B C14A 133(6) . y
C15A C14B C15C 38(3) . y
C14A C14B C15C 119(3) . y
C15A C14B C13B 108(5) . y
C14A C14B C13B 31(2) . y
C15C C14B C13B 114(2) . y
C15A C14B C15B 15(4) . y
C14A C14B C15B 120(3) . y
C15C C14B C15B 47(2) . y
C13B C14B C15B 93(2) . y
C14B C15A C15C 110(6) . y
C14B C15A C15B 156(6) . y
C15C C15A C15B 83(4) . y
C14B C15A C16C 139(6) . y
C15C C15A C16C 108(5) . y
C15B C15A C16C 26(3) . y
C14B C15A C14A 27(3) . y
C15C C15A C14A 105(4) . y
C15B C15A C14A 131(3) . y
C16C C15A C14A 126(3) . y
C14B C15A C16A 177(5) . y
C15C C15A C16A 70(3) . y
C15B C15A C16A 27(2) . y
C16C C15A C16A 42(2) . y
C14A C15A C16A 156(3) . y
C14B C15A C13B 51(4) . y
C15C C15A C13B 115(3) . y
C15B C15A C13B 105(3) . y
C16C C15A C13B 100(3) . y
C14A C15A C13B 27.2(11) . y
C16A C15A C13B 132(2) . y
C16C C15B C16A 101(8) . y
C16C C15B C15A 104(8) . y
C16A C15B C15A 114(5) . y
C16C C15B C15C 140(8) . y
C16A C15B C15C 91(5) . y
C15A C15B C15C 38(2) . y
C16C C15B C16B 72(7) . y
C16A C15B C16B 41(3) . y
C15A C15B C16B 149(4) . y
C15C C15B C16B 132(4) . y
C16C C15B C17C 141(8) . y
C16A C15B C17C 85(4) . y
C15A C15B C17C 108(4) . y
C15C C15B C17C 77(3) . y
C16B C15B C17C 90(3) . y
C16C C15B C14B 100(8) . y
C16A C15B C14B 123(5) . y
C15A C15B C14B 9(2) . y
C15C C15B C14B 44(2) . y
C16B C15B C14B 156(3) . y
C17C C15B C14B 108(3) . y
C15A C15C C14B 32(3) . y
C15A C15C C15B 59(3) . y
C14B C15C C15B 89(3) . y
C15A C15C C16A 81(3) . y
C14B C15C C16A 113(3) . y
C15B C15C C16A 31.9(19) . y
C15A C15C C17C 107(3) . y
C14B C15C C17C 125(2) . y
C15B C15C C17C 56(2) . y
C16A C15C C17C 58.8(13) . y
C15A C15C C16C 47(3) . y
C14B C15C C16C 78(3) . y
C15B C15C C16C 13(3) . y
C16A C15C C16C 37.7(18) . y
C17C C15C C16C 68.2(18) . y
C15A C15C C14A 50(3) . y
C14B C15C C14A 25.8(16) . y
C15B C15C C14A 96(3) . y
C16A C15C C14A 126.2(19) . y
C17C C15C C14A 109.9(16) . y
C16C C15C C14A 88(2) . y
C15B C16A C16B 105(5) . y
C15B C16A C16C 33(4) . y
C16B C16A C16C 82(3) . y
C15B C16A C15C 57(4) . y
C16B C16A C15C 161(3) . y
C16C C16A C15C 84(3) . y
C15B C16A C17A 107(4) . y
C16B C16A C17A 77(2) . y
C16C C16A C17A 125(3) . y
C15C C16A C17A 100(2) . y
C15B C16A C17C 65(4) . y
C16B C16A C17C 101(2) . y
C16C C16A C17C 91(3) . y
C15C C16A C17C 65.8(15) . y
C17A C16A C17C 45.1(18) . y
C15B C16A C15A 39(4) . y
C16B C16A C15A 139(3) . y
C16C C16A C15A 57(3) . y
C15C C16A C15A 29.1(12) . y
C17A C16A C15A 123(2) . y
C17C C16A C15A 80.6(17) . y
C15B C16A C17B 104(4) . y
C16B C16A C17B 59.9(19) . y
C16C C16A C17B 111(3) . y
C15C C16A C17B 113.9(17) . y
C17A C16A C17B 18.7(15) . y
C17C C16A C17B 50.7(11) . y
C15A C16A C17B 131(2) . y
C16A C16B C16C 53(3) . y
C16A C16B C15B 33(2) . y
C16C C16B C15B 25(2) . y
C16A C16B C17B 84(2) . y
C16C C16B C17B 110(3) . y
C15B C16B C17B 89(2) . y
C16A C16B C17A 68(2) . y
C16C C16B C17A 104(3) . y
C15B C16B C17A 80(2) . y
C17B C16B C17A 17.8(15) . y
C15B C16C C16A 46(6) . y
C15B C16C C16B 82(7) . y
C16A C16C C16B 45(2) . y
C15B C16C C15A 51(6) . y
C16A C16C C15A 80(4) . y
C16B C16C C15A 125(4) . y
C15B C16C C15C 27(6) . y
C16A C16C C15C 58(3) . y
C16B C16C C15C 102(3) . y
C15A C16C C15C 24.9(17) . y
C17B C17A C17C 98(6) . y
C17B C17A C18A 51(5) . y
C17C C17A C18A 67(2) . y
C17B C17A C16A 88(6) . y
C17C C17A C16A 68(2) . y
C18A C17A C16A 111(3) . y
C17B C17A C16B 56(5) . y
C17C C17A C16B 88(3) . y
C18A C17A C16B 96(3) . y
C16A C17A C16B 34.8(14) . y
C17B C17A C18B 53(5) . y
C17C C17A C18B 57(2) . y
C18A C17A C18B 11.7(9) . y
C16A C17A C18B 100(2) . y
C16B C17A C18B 89(2) . y
C17A C17B C18A 109(6) . y
C17A C17B C17C 60(5) . y
C18A C17B C17C 69.3(13) . y
C17A C17B C16B 106(5) . y
C18A C17B C16B 122.9(17) . y
C17C C17B C16B 91.7(15) . y
C17A C17B C18B 111(6) . y
C18A C17B C18B 14.1(10) . y
C17C C17B C18B 61.8(11) . y
C16B C17B C18B 109.8(14) . y
C17A C17B C16A 73(5) . y
C18A C17B C16A 122.5(16) . y
C17C C17B C16A 62.9(13) . y
C16B C17B C16A 35.9(11) . y
C18B C17B C16A 109.2(13) . y
C17A C17C C17B 22(2) . y
C17A C17C C15B 95(3) . y
C17B C17C C15B 90(2) . y
C17A C17C C18B 79(2) . y
C17B C17C C18B 61.3(11) . y
C15B C17C C18B 110(2) . y
C17A C17C C18A 64(2) . y
C17B C17C C18A 48.6(10) . y
C15B C17C C18A 116(2) . y
C18B C17C C18A 16.6(8) . y
C17A C17C C16A 67(2) . y
C17B C17C C16A 66.4(13) . y
C15B C17C C16A 30.4(16) . y
C18B C17C C16A 111.5(16) . y
C18A C17C C16A 108.2(16) . y
C17A C17C C15C 108(3) . y
C17B C17C C15C 118.8(16) . y
C15B C17C C15C 47(2) . y
C18B C17C C15C 156.1(17) . y
C18A C17C C15C 162.9(17) . y
C16A C17C C15C 55.4(13) . y
C17B C18A C2 139.0(16) . y
C17B C18A C17A 20.4(18) . y
C2 C18A C17A 124(2) . y
C17B C18A C17C 62.1(13) . y
C2 C18A C17C 113.8(13) . y
C17A C18A C17C 49.4(18) . y
C17B C18B C17C 56.9(11) . y
C17B C18B C2 110.5(10) . y
C17C C18B C2 109.3(11) . y
C17B C18B C17A 16.7(15) . y
C17C C18B C17A 44.1(16) . y
C2 C18B C17A 102.6(16) . y
C19B C19A C7B 128(3) . y
C19B C19A C20A 92(2) . y
C7B C19A C20A 105.1(12) . y
C19B C19A C7A 133(3) . y
C7B C19A C7A 8.9(8) . y
C20A C19A C7A 110.5(10) . y
C19B C19A C20B 66(2) . y
C7B C19A C20B 130.0(13) . y
C20A C19A C20B 28.3(8) . y
C7A C19A C20B 136.9(12) . y
C19A C19B C20B 95(3) . y
C19A C19B C7B 36(2) . y
C20B C19B C7B 113.4(14) . y
C19A C19B C20A 70(2) . y
C20B C19B C20A 28.3(9) . y
C7B C19B C20A 85.3(11) . y
C19A C19B C7A 36(2) . y
C20B C19B C7A 118.0(13) . y
C7B C19B C7A 5.8(7) . y
C20A C19B C7A 89.8(10) . y
C20B C20A C21A 36(2) . y
C20B C20A C19A 82(2) . y
C21A C20A C19A 116.4(16) . y
C20B C20A C19B 65(2) . y
C21A C20A C19B 98.4(16) . y
C19A C20A C19B 18.5(6) . y
C20B C20A C21C 18(2) . y
C21A C20A C21C 26.8(13) . y
C19A C20A C21C 97.4(13) . y
C19B C20A C21C 82.0(13) . y
C20A C20B C21A 118(3) . y
C20A C20B C21C 150(3) . y
C21A C20B C21C 46(2) . y
C20A C20B C19B 86(2) . y
C21A C20B C19B 147(3) . y
C21C C20B C19B 120(2) . y
C20A C20B C19A 70(2) . y
C21A C20B C19A 164(3) . y
C21C C20B C19A 133(2) . y
C19B C20B C19A 18.6(7) . y
C20A C20B C21B 167(3) . y
C21A C20B C21B 50(2) . y
C21C C20B C21B 27.3(17) . y
C19B C20B C21B 103.1(17) . y
C19A C20B C21B 120.9(17) . y
C21C C21A C20B 81(3) . y
C21C C21A C21B 40(3) . y
C20B C21A C21B 97(3) . y
C21C C21A C20A 104(3) . y
C20B C21A C20A 26.6(16) . y
C21B C21A C20A 123(3) . y
C21C C21A C22A 127(4) . y
C20B C21A C22A 137(3) . y
C21B C21A C22A 126(3) . y
C20A C21A C22A 111(2) . y
C21C C21B C22B 141(4) . y
C21C C21B C21A 39(3) . y
C22B C21B C21A 102(3) . y
C21C C21B C20B 38(3) . y
C22B C21B C20B 114(3) . y
C21A C21B C20B 33.2(14) . y
C21A C21C C21B 101(4) . y
C21A C21C C20B 53(3) . y
C21B C21C C20B 114(4) . y
C21A C21C C20A 50(3) . y
C21B C21C C20A 124(3) . y
C20B C21C C20A 11.3(13) . y
C33B C22A C23A 112(5) . y
C33B C22A C21A 112(5) . y
C23A C22A C21A 119(3) . y
C33B C22A C34B 64(5) . y
C23A C22A C34B 50(2) . y
C21A C22A C34B 151(3) . y
C33B C22A C34A 46(4) . y
C23A C22A C34A 67.7(19) . y
C21A C22A C34A 148(2) . y
C34B C22A C34A 17.8(15) . y
C33B C22A C32B 18(4) . y
C23A C22A C32B 101(2) . y
C21A C22A C32B 130(2) . y
C34B C22A C32B 51.2(17) . y
C34A C22A C32B 33.4(12) . y
C21B C22B C23B 110(3) . y
C35B C23A C35A 16(4) . y
C35B C23A C34B 65(4) . y
C35A C23A C34B 57(2) . y
C35B C23A C24A 118(6) . y
C35A C23A C24A 132(3) . y
C34B C23A C24A 144(3) . y
C35B C23A C22A 129(5) . y
C35A C23A C22A 115(3) . y
C34B C23A C22A 70(2) . y
C24A C23A C22A 113(3) . y
C35B C23A C34A 69(4) . y
C35A C23A C34A 60.4(18) . y
C34B C23A C34A 5(2) . y
C24A C23A C34A 146(3) . y
C22A C23A C34A 64.6(19) . y
C24B C23B C22B 103(3) . y
C24B C23B C24A 83(3) . y
C22B C23B C24A 165(3) . y
C24B C23B C25A 51(2) . y
C22B C23B C25A 128(2) . y
C24A C23B C25A 46.4(15) . y
C23A C24A C25A 116(3) . y
C23A C24A C23B 93(3) . y
C25A C24A C23B 71(2) . y
C23A C24A C35B 20.1(18) . y
C25A C24A C35B 119(3) . y
C23B C24A C35B 113(3) . y
C25B C24B C25A 50(2) . y
C25B C24B C23B 110(4) . y
C25A C24B C23B 77(3) . y
C26B C25A C25B 62(2) . y
C26B C25A C24A 144(3) . y
C25B C25A C24A 154(3) . y
C26B C25A C24B 120(3) . y
C25B C25A C24B 58(2) . y
C24A C25A C24B 97(3) . y
C26B C25A C26A 28.4(17) . y
C25B C25A C26A 91(3) . y
C24A C25A C26A 115(3) . y
C24B C25A C26A 148(3) . y
C26B C25A C23B 143(3) . y
C25B C25A C23B 96(2) . y
C24A C25A C23B 63(2) . y
C24B C25A C23B 52(2) . y
C26A C25A C23B 149(2) . y
C25A C25B C26B 57(2) . y
C25A C25B C24B 72(3) . y
C26B C25B C24B 129(3) . y
C25A C25B C27A 93(2) . y
C26B C25B C27A 36.3(14) . y
C24B C25B C27A 165(3) . y
C26B C26A C27A 52(3) . y
C26B C26A C27B 73(3) . y
C27A C26A C27B 22.0(9) . y
C26B C26A C25A 47(3) . y
C27A C26A C25A 98(2) . y
C27B C26A C25A 120(2) . y
C26A C26B C27A 95(4) . y
C26A C26B C25A 104(4) . y
C27A C26B C25A 159(3) . y
C26A C26B C25B 164(4) . y
C27A C26B C25B 101(3) . y
C25A C26B C25B 60(2) . y
C26A C26B C27B 77(3) . y
C27A C26B C27B 17.9(13) . y
C25A C26B C27B 169(3) . y
C25B C26B C27B 118(2) . y
C27B C27A C26B 126(4) . y
C27B C27A C26A 93(3) . y
C26B C27A C26A 33.5(16) . y
C27B C27A C28A 87(3) . y
C26B C27A C28A 107(2) . y
C26A C27A C28A 113.9(16) . y
C27B C27A C28B 67(3) . y
C26B C27A C28B 121.1(19) . y
C26A C27A C28B 116.1(16) . y
C28A C27A C28B 20.0(6) . y
C27B C27A C25B 168(3) . y
C26B C27A C25B 43.0(18) . y
C26A C27A C25B 76.5(16) . y
C28A C27A C25B 91.5(13) . y
C28B C27A C25B 111.5(13) . y
C27A C27B C26B 36(3) . y
C27A C27B C28B 92(3) . y
C26B C27B C28B 104.8(14) . y
C27A C27B C28A 71(3) . y
C26B C27B C28A 85.2(14) . y
C28B C27B C28A 21.6(5) . y
C27A C27B C26A 65(3) . y
C26B C27B C26A 29.3(11) . y
C28B C27B C26A 115.2(14) . y
C28A C27B C26A 101.8(14) . y
C28B C28A C27A 100(2) . y
C28B C28A C27B 78.3(18) . y
C27A C28A C27B 22.1(8) . y
C28B C28A C29A 54.8(18) . y
C27A C28A C29A 114.1(12) . y
C27B C28A C29A 98.4(11) . y
C28B C28A C29B 38.9(17) . y
C27A C28A C29B 116.5(12) . y
C27B C28A C29B 96.8(10) . y
C29A C28A C29B 16.7(7) . y
C28A C28B C29B 125(2) . y
C28A C28B C29A 105(2) . y
C29B C28B C29A 21.2(9) . y
C28A C28B C27B 80.1(18) . y
C29B C28B C27B 117.5(12) . y
C29A C28B C27B 110.9(12) . y
C28A C28B C27A 59.8(18) . y
C29B C28B C27A 129.9(12) . y
C29A C28B C27A 116.6(12) . y
C27B C28B C27A 20.5(7) . y
C29B C29A C28B 73(3) . y
C29B C29A C7B 96(3) . y
C28B C29A C7B 118.5(14) . y
C29B C29A C7A 81(3) . y
C28B C29A C7A 120.3(13) . y
C7B C29A C7A 17.1(6) . y
C29B C29A C28A 93(3) . y
C28B C29A C28A 20.5(6) . y
C7B C29A C28A 111.5(12) . y
C7A C29A C28A 119.7(12) . y
C29A C29B C28B 86(3) . y
C29A C29B C7A 80(3) . y
C28B C29B C7A 124.0(12) . y
C29A C29B C7B 66(3) . y
C28B C29B C7B 113.3(12) . y
C7A C29B C7B 16.0(6) . y
C29A C29B C28A 70(3) . y
C28B C29B C28A 16.3(7) . y
C7A C29B C28A 113.7(11) . y
C7B C29B C28A 100.7(10) . y
C30A C30B C31A 157(4) . y
C30A C30B C32A 117(3) . y
C31A C30B C32A 80(3) . y
C30A C30B C31B 166(3) . y
C31A C30B C31B 36(3) . y
C32A C30B C31B 59(2) . y
C31B C31A C32B 50(4) . y
C31B C31A C30B 94(6) . y
C32B C31A C30B 143(7) . y
C31B C31A C34A 46(4) . y
C32B C31A C34A 35(3) . y
C30B C31A C34A 116(4) . y
C31B C31A C32A 60(4) . y
C32B C31A C32A 92(5) . y
C30B C31A C32A 57(3) . y
C34A C31A C32A 59(3) . y
C31B C31A C33B 35(4) . y
C32B C31A C33B 21(3) . y
C30B C31A C33B 128(5) . y
C34A C31A C33B 45(3) . y
C32A C31A C33B 90(4) . y
C32B C31B C31A 66(5) . y
C32B C31B C33B 55(4) . y
C31A C31B C33B 116(7) . y
C32B C31B C33A 105(5) . y
C31A C31B C33A 125(6) . y
C33B C31B C33A 93(5) . y
C32B C31B C34A 57(3) . y
C31A C31B C34A 99(5) . y
C33B C31B C34A 69(4) . y
C33A C31B C34A 48(3) . y
C32B C31B C32A 117(5) . y
C31A C31B C32A 86(5) . y
C33B C31B C32A 140(5) . y
C33A C31B C32A 48(3) . y
C34A C31B C32A 75(3) . y
C32B C31B C34B 65(4) . y
C31A C31B C34B 114(5) . y
C33B C31B C34B 60(4) . y
C33A C31B C34B 42(3) . y
C34A C31B C34B 16(2) . y
C32A C31B C34B 81(3) . y
C32B C31B C30B 114(4) . y
C31A C31B C30B 49(4) . y
C33B C31B C30B 162(5) . y
C33A C31B C30B 104(4) . y
C34A C31B C30B 120(3) . y
C32A C31B C30B 57(2) . y
C34B C31B C30B 132(3) . y
C33C C32A C33A 94(6) . y
C33C C32A C30B 151(6) . y
C33A C32A C30B 113(4) . y
C33C C32A C31B 139(6) . y
C33A C32A C31B 49(3) . y
C30B C32A C31B 65(3) . y
C33C C32A C34A 96(5) . y
C33A C32A C34A 33(3) . y
C30B C32A C34A 101(3) . y
C31B C32A C34A 44(2) . y
C33C C32A C31A 142(6) . y
C33A C32A C31A 78(4) . y
C30B C32A C31A 44(2) . y
C31B C32A C31A 33(2) . y
C34A C32A C31A 57(3) . y
C31B C32B C33B 80(5) . y
C31B C32B C31A 65(4) . y
C33B C32B C31A 137(6) . y
C31B C32B C34A 81(4) . y
C33B C32B C34A 84(5) . y
C31A C32B C34A 112(5) . y
C31B C32B C34B 85(4) . y
C33B C32B C34B 69(4) . y
C31A C32B C34B 128(5) . y
C34A C32B C34B 16(2) . y
C31B C32B C33A 46(3) . y
C33B C32B C33A 78(4) . y
C31A C32B C33A 92(4) . y
C34A C32B C33A 36(2) . y
C34B C32B C33A 42(2) . y
C31B C32B C22A 92(4) . y
C33B C32B C22A 18(4) . y
C31A C32B C22A 154(5) . y
C34A C32B C22A 73(2) . y
C34B C32B C22A 56.8(18) . y
C33A C32B C22A 77(2) . y
C34A C33A C34B 31(3) . y
C34A C33A C32A 106(5) . y
C34B C33A C32A 132(5) . y
C34A C33A C31B 68(4) . y
C34B C33A C31B 91(4) . y
C32A C33A C31B 83(4) . y
C34A C33A C35A 86(4) . y
C34B C33A C35A 57(3) . y
C32A C33A C35A 129(5) . y
C31B C33A C35A 145(5) . y
C34A C33A C33C 107(5) . y
C34B C33A C33C 113(5) . y
C32A C33A C33C 40(3) . y
C31B C33A C33C 120(5) . y
C35A C33A C33C 90(4) . y
C34A C33A C32B 38(3) . y
C34B C33A C32B 63(3) . y
C32A C33A C32B 95(4) . y
C31B C33A C32B 30(2) . y
C35A C33A C32B 120(3) . y
C33C C33A C32B 120(4) . y
C34A C33A C33B 52(3) . y
C34B C33A C33B 58(4) . y
C32A C33A C33B 124(5) . y
C31B C33A C33B 43(3) . y
C35A C33A C33B 102(4) . y
C33C C33A C33B 154(5) . y
C32B C33A C33B 34(2) . y
C34A C33A C35B 73(4) . y
C34B C33A C35B 42(3) . y
C32A C33A C35B 144(5) . y
C31B C33A C35B 126(4) . y
C35A C33A C35B 18.1(19) . y
C33C C33A C35B 105(4) . y
C32B C33A C35B 103(3) . y
C33B C33A C35B 84(3) . y
C22A C33B C32B 144(8) . y
C22A C33B C31B 149(8) . y
C32B C33B C31B 45(4) . y
C22A C33B C34A 103(6) . y
C32B C33B C34A 51(4) . y
C31B C33B C34A 58(4) . y
C22A C33B C34B 80(5) . y
C32B C33B C34B 73(5) . y
C31B C33B C34B 77(5) . y
C34A C33B C34B 23(2) . y
C22A C33B C33A 105(6) . y
C32B C33B C33A 68(4) . y
C31B C33B C33A 44(3) . y
C34A C33B C33A 35(2) . y
C34B C33B C33A 40(3) . y
C22A C33B C31A 165(7) . y
C32B C33B C31A 22(3) . y
C31B C33B C31A 29(3) . y
C34A C33B C31A 63(4) . y
C34B C33B C31A 85(4) . y
C33A C33B C31A 66(4) . y
C32A C33C C33A 47(4) . y
C34B C34A C33A 87(6) . y
C34B C34A C32B 133(7) . y
C33A C34A C32B 106(4) . y
C34B C34A C31B 128(7) . y
C33A C34A C31B 64(3) . y
C32B C34A C31B 42(2) . y
C34B C34A C33B 90(6) . y
C33A C34A C33B 93(4) . y
C32B C34A C33B 46(3) . y
C31B C34A C33B 53(4) . y
C34B C34A C35A 35(5) . y
C33A C34A C35A 57(3) . y
C32B C34A C35A 150(3) . y
C31B C34A C35A 117(3) . y
C33B C34A C35A 107(4) . y
C34B C34A C31A 161(7) . y
C33A C34A C31A 88(4) . y
C32B C34A C31A 33(3) . y
C31B C34A C31A 35(3) . y
C33B C34A C31A 73(4) . y
C35A C34A C31A 145(3) . y
C34B C34A C32A 121(6) . y
C33A C34A C32A 40(3) . y
C32B C34A C32A 94(3) . y
C31B C34A C32A 61(3) . y
C33B C34A C32A 112(4) . y
C35A C34A C32A 86(2) . y
C31A C34A C32A 63(3) . y
C34B C34A C35B 14(5) . y
C33A C34A C35B 74(4) . y
C32B C34A C35B 142(3) . y
C31B C34A C35B 125(3) . y
C33B C34A C35B 97(4) . y
C35A C34A C35B 20.5(16) . y
C31A C34A C35B 160(3) . y
C32A C34A C35B 107(3) . y
C34B C34A C22A 60(5) . y
C33A C34A C22A 97(4) . y
C32B C34A C22A 74(2) . y
C31B C34A C22A 81(3) . y
C33B C34A C22A 31(3) . y
C35A C34A C22A 83.7(19) . y
C31A C34A C22A 103(3) . y
C32A C34A C22A 131(2) . y
C35B C34A C22A 69(2) . y
C34B C34A C23A 12(5) . y
C33A C34A C23A 87(4) . y
C32B C34A C23A 121(3) . y
C31B C34A C23A 118(3) . y
C33B C34A C23A 78(3) . y
C35A C34A C23A 41.6(14) . y
C31A C34A C23A 149(3) . y
C32A C34A C23A 125(2) . y
C35B C34A C23A 22.5(16) . y
C22A C34A C23A 47.8(14) . y
C34A C34B C33A 62(5) . y
C34A C34B C35B 159(8) . y
C33A C34B C35B 99(4) . y
C34A C34B C35A 130(7) . y
C33A C34B C35A 73(3) . y
C35B C34B C35A 29(2) . y
C34A C34B C23A 163(7) . y
C33A C34B C23A 116(4) . y
C35B C34B C23A 33(2) . y
C35A C34B C23A 60(2) . y
C34A C34B C33B 67(6) . y
C33A C34B C33B 82(4) . y
C35B C34B C33B 122(5) . y
C35A C34B C33B 128(4) . y
C23A C34B C33B 95(4) . y
C34A C34B C32B 31(5) . y
C33A C34B C32B 75(3) . y
C35B C34B C32B 159(4) . y
C35A C34B C32B 147(3) . y
C23A C34B C32B 133(3) . y
C33B C34B C32B 38(3) . y
C34A C34B C22A 103(6) . y
C33A C34B C22A 104(4) . y
C35B C34B C22A 91(4) . y
C35A C34B C22A 109(3) . y
C23A C34B C22A 60(2) . y
C33B C34B C22A 36(3) . y
C32B C34B C22A 72(2) . y
C34A C34B C31B 36(5) . y
C33A C34B C31B 47(3) . y
C35B C34B C31B 137(4) . y
C35A C34B C31B 117(3) . y
C23A C34B C31B 129(3) . y
C33B C34B C31B 43(3) . y
C32B C34B C31B 30.1(16) . y
C22A C34B C31B 77(2) . y
C35B C35A C34B 72(5) . y
C35B C35A C23A 18(5) . y
C34B C35A C23A 63(2) . y
C35B C35A C33A 117(6) . y
C34B C35A C33A 50(3) . y
C23A C35A C33A 101(3) . y
C35B C35A C34A 88(5) . y
C34B C35A C34A 15(2) . y
C23A C35A C34A 78(2) . y
C33A C35A C34A 37(2) . y
C35A C35B C23A 146(9) . y
C35A C35B C34B 79(5) . y
C23A C35B C34B 83(5) . y
C35A C35B C34A 72(5) . y
C23A C35B C34A 89(5) . y
C34B C35B C34A 7(2) . y
C35A C35B C33A 45(5) . y
C23A C35B C33A 105(5) . y
C34B C35B C33A 39(3) . y
C34A C35B C33A 32.8(17) . y
C35A C35B C24A 167(6) . y
C23A C35B C24A 42(4) . y
C34B C35B C24A 114(4) . y
C34A C35B C24A 121(3) . y
C33A C35B C24A 147(3) . y
Pd Cl2 Pd 93.36(5) 5_756 y
C1 N1 C4 111.1(5) . y
C1 N1 C2 138.8(4) . y
C4 N1 C2 109.9(4) . y
C1 N2 C7A 142.7(6) . y
C1 N2 C5 110.3(5) . y
C7A N2 C5 107.0(6) . y
C1 N2 C7B 135.9(6) . y
C7A N2 C7B 13.9(7) . y
C5 N2 C7B 111.3(6) . y
C3B O1 C4 99.6(7) . y
C3B O1 C3A 13.4(7) . y
C4 O1 C3A 108.4(5) . y
C5 O2 C6A 101.3(6) . y
C5 O2 C6B 107.7(8) . y
C6A O2 C6B 22.5(7) . y
C1 Pd Cl1 88.80(15) . y
C1 Pd Cl2 91.17(15) . y
Cl1 Pd Cl2 179.75(5) . y
C1 Pd Cl2 176.26(15) 5_756 y
Cl1 Pd Cl2 93.41(5) 5_756 y
Cl2 Pd Cl2 86.63(5) 5_756 y

loop_
_geom_bond_atom_site_label_1
_geom_bond_atom_site_label_2
_geom_bond_distance
_geom_bond_site_symmetry_2
_geom_bond_publ_flag
C1 N2 1.358(7) . y
C1 N1 1.362(6) . y
C1 Pd 1.944(5) . y
C2 N1 1.488(7) . y
C2 C18A 1.493(18) . y
C2 C8 1.529(7) . y
C2 C3A 1.572(12) . y
C2 C3B 1.578(13) . y
C2 C18B 1.585(13) . y
C3A O1 1.585(13) . y
C3B O1 1.343(14) . y
C4 C5 1.321(8) . y
C4 O1 1.360(7) . y
C4 N1 1.390(7) . y
C5 O2 1.346(7) . y
C5 N2 1.396(7) . y
C6A C6B 0.605(19) . y
C6A O2 1.445(13) . y
C6A C7A 1.537(17) . y
C6A C7B 1.810(19) . y
C6B C7A 1.45(2) . y
C6B O2 1.579(19) . y
C6B C7B 1.58(2) . y
C7A N2 1.380(11) . y
C7A C29A 1.540(19) . y
C7A C29B 1.543(17) . y
C7A C19A 1.553(16) . y
C7A C19B 1.948(18) . y
C7B C19A 1.149(17) . y
C7B C29A 1.51(2) . y
C7B C19B 1.53(2) . y
C7B C29B 1.64(2) . y
C7B N2 1.650(14) . y
C8 C9 1.559(8) . y
C9 C10A 1.418(18) . y
C9 C10B 1.634(18) . y
C10A C11B 1.38(2) . y
C10A C11A 1.58(3) . y
C10B C11B 1.57(2) . y
C10B C11A 1.92(3) . y
C11A C12A 1.11(3) . y
C11A C11B 1.34(2) . y
C11B C12B 1.32(3) . y
C11B C12A 1.60(3) . y
C12A C13A 1.29(3) . y
C12A C13B 1.45(3) . y
C12A C12B 1.59(3) . y
C12A C14A 1.81(3) . y
C12B C13A 1.62(4) . y
C13A C13B 0.76(4) . y
C13A C14A 1.55(4) . y
C13B C14A 0.86(3) . y
C13B C14B 1.52(4) . y
C13B C15A 1.86(4) . y
C14A C14B 0.96(3) . y
C14A C15A 1.54(4) . y
C14A C15C 1.93(3) . y
C14B C15A 0.72(4) . y
C14B C15C 1.28(4) . y
C14B C15B 1.84(5) . y
C15A C15C 0.84(3) . y
C15A C15B 1.17(5) . y
C15A C16C 1.46(6) . y
C15A C16A 1.71(5) . y
C15B C16C 0.65(6) . y
C15B C16A 0.86(4) . y
C15B C15C 1.36(5) . y
C15B C16B 1.50(5) . y
C15B C17C 1.53(5) . y
C15C C16A 1.62(4) . y
C15C C17C 1.80(3) . y
C15C C16C 1.90(6) . y
C16A C16B 1.02(3) . y
C16A C16C 1.17(5) . y
C16A C17A 1.66(5) . y
C16A C17C 1.69(3) . y
C16A C17B 1.74(3) . y
C16B C16C 1.44(5) . y
C16B C17B 1.51(3) . y
C16B C17A 1.75(5) . y
C17A C17B 0.56(4) . y
C17A C17C 1.28(5) . y
C17A C18A 1.52(5) . y
C17A C18B 1.81(5) . y
C17B C18A 1.25(2) . y
C17B C17C 1.47(3) . y
C17B C18B 1.54(2) . y
C17C C18B 1.54(2) . y
C17C C18A 1.55(3) . y
C19A C19B 0.521(16) . y
C19A C20A 1.544(19) . y
C19A C20B 1.63(2) . y
C19B C20B 1.50(3) . y
C19B C20A 1.64(2) . y
C20A C20B 0.78(2) . y
C20A C21A 1.54(3) . y
C20A C21C 1.97(3) . y
C20B C21A 1.01(3) . y
C20B C21C 1.25(4) . y
C20B C21B 1.84(4) . y
C21A C21C 0.91(3) . y
C21A C21B 1.42(4) . y
C21A C22A 1.61(4) . y
C21B C21C 0.93(4) . y
C21B C22B 1.40(5) . y
C22A C33B 1.02(7) . y
C22A C23A 1.60(4) . y
C22A C34B 1.72(5) . y
C22A C34A 1.95(5) . y
C22A C32B 1.96(4) . y
C22B C23B 1.77(5) . y
C23A C35B 0.76(5) . y
C23A C35A 1.36(4) . y
C23A C34B 1.40(5) . y
C23A C24A 1.50(4) . y
C23A C34A 2.00(5) . y
C23B C24B 1.63(5) . y
C23B C24A 1.89(5) . y
C23B C25A 2.01(5) . y
C24A C25A 1.54(4) . y
C24A C35B 1.97(6) . y
C24B C25B 1.41(5) . y
C24B C25A 1.60(5) . y
C25A C26B 1.24(4) . y
C25A C25B 1.29(4) . y
C25A C26A 1.64(4) . y
C25B C26B 1.31(3) . y
C25B C27A 1.89(3) . y
C26A C26B 0.80(3) . y
C26A C27A 1.45(3) . y
C26A C27B 1.60(3) . y
C26B C27A 1.14(3) . y
C26B C27B 1.57(3) . y
C27A C27B 0.60(2) . y
C27A C28A 1.51(2) . y
C27A C28B 1.72(2) . y
C27B C28B 1.585(19) . y
C27B C28A 1.595(19) . y
C28A C28B 0.596(13) . y
C28A C29A 1.65(2) . y
C28A C29B 1.747(19) . y
C28B C29B 1.337(19) . y
C28B C29A 1.39(2) . y
C29A C29B 0.50(2) . y
C30A C30B 0.78(3) . y
C30B C31A 1.35(7) . y
C30B C32A 1.64(5) . y
C30B C31B 1.77(5) . y
C31A C31B 1.06(7) . y
C31A C32B 1.07(7) . y
C31A C34A 1.82(8) . y
C31A C32A 1.93(8) . y
C31A C33B 1.96(10) . y
C31B C32B 0.89(4) . y
C31B C33B 1.24(8) . y
C31B C33A 1.28(6) . y
C31B C34A 1.33(5) . y
C31B C32A 1.68(7) . y
C31B C34B 1.77(6) . y
C32A C33C 1.10(8) . y
C32A C33A 1.25(6) . y
C32A C34A 1.86(6) . y
C32B C33B 1.04(7) . y
C32B C34A 1.12(4) . y
C32B C34B 1.60(5) . y
C32B C33A 1.74(5) . y
C33A C34A 1.06(5) . y
C33A C34B 1.19(6) . y
C33A C35A 1.50(5) . y
C33A C33C 1.72(9) . y
C33A C33B 1.83(9) . y
C33A C35B 1.88(7) . y
C33B C34A 1.45(8) . y
C33B C34B 1.57(8) . y
C34A C34B 0.61(4) . y
C34A C35A 1.78(4) . y
C34A C35B 1.86(5) . y
C34B C35B 1.28(6) . y
C34B C35A 1.32(4) . y
C35A C35B 0.65(5) . y
Cl1 Pd 2.2854(13) . y
Cl2 Pd 2.3369(13) . y
Cl2 Pd 2.4151(12) 5_756 y
Pd Cl2 2.4152(12) 5_756 y
